data_2214419
loop_
_publ_author_name
'Abdelhedi, Mohamed'
'Ktari, Lilia'
'Dammak, Mohamed'
'Cousson, Alain'
'Kolsi, Abdelwaheb'

_publ_section_title
;
 K~2~(SO~4~)~0.63~(SeO~4~)~0.37~&#x00B7;Te(OH)~6~
;
_journal_coeditor_code WM2119
_journal_issue 7
_journal_name_full 'Acta Crystallographica Section E'
_journal_page_first i153
_journal_page_last i154
_journal_paper_doi 10.1107/S1600536807027705
_journal_volume 63
_journal_year 2007
_chemical_formula_iupac 'K2 (S O4)0.63 (Se O4)0.37 Te (O H)6'
_chemical_formula_moiety 'H6 O6 Te, O4 S0.63 Se0.37, 2(K)'
_chemical_formula_sum 'H6 K2 O10 S0.63 Se0.37 Te'
_chemical_formula_weight 421.16
_chemical_name_systematic 'Dipotassium sulfate/selenate tellurate'
_space_group_IT_number 2
_symmetry_cell_setting triclinic
_symmetry_space_group_name_Hall '-P 1'
_symmetry_space_group_name_H-M 'P -1'
_atom_sites_solution_hydrogens geom
_atom_sites_solution_primary direct
_audit_creation_method CRYSTALS_ver_12.51
_cell_angle_alpha 102.138(2)
_cell_angle_beta 90.073(2)
_cell_angle_gamma 116.9430(10)
_cell_formula_units_Z 2
_cell_length_a 6.2463(2)
_cell_length_b 6.6470(2)
_cell_length_c 13.1326(4)
_cell_measurement_reflns_used 7138
_cell_measurement_temperature 298
_cell_measurement_theta_max 30.1
_cell_measurement_theta_min 2.7
_cell_volume 472.28(3)
_computing_cell_refinement DENZO/SCALEPACK
_computing_data_collection 'COLLECT (Nonius, 2001)'
_computing_data_reduction 'DENZO/SCALEPACK (Otwinowski & Minor, 1997)'
_computing_molecular_graphics 'DIAMOND (Brandenburg & Berndt, 1999)'
_computing_publication_material CRYSTALS
_computing_structure_refinement 'CRYSTALS (Betteridge <i>et al.</i>,  2003)'
_computing_structure_solution 'SHELXS97 (Sheldrick, 1997)'
_diffrn_ambient_temperature 298
_diffrn_measured_fraction_theta_full 0.996
_diffrn_measured_fraction_theta_max 0.993
_diffrn_measurement_device_type 'Nonius KappaCCD'
_diffrn_measurement_method '\f rotation scans with 2\% width'
_diffrn_radiation_monochromator graphite
_diffrn_radiation_type 'Mo K\a'
_diffrn_radiation_wavelength 0.71073
_diffrn_reflns_av_R_equivalents 0.038
_diffrn_reflns_limit_h_max 8
_diffrn_reflns_limit_h_min -8
_diffrn_reflns_limit_k_max 9
_diffrn_reflns_limit_k_min -9
_diffrn_reflns_limit_l_max 18
_diffrn_reflns_limit_l_min -18
_diffrn_reflns_number 69116
_diffrn_reflns_theta_full 29.571
_diffrn_reflns_theta_max 30.174
_diffrn_reflns_theta_min 1.596
_diffrn_standards_number 0
_exptl_absorpt_coefficient_mu 5.63
_exptl_absorpt_correction_T_max 0.569
_exptl_absorpt_correction_T_min 0.447
_exptl_absorpt_correction_type multi-scan
_exptl_absorpt_process_details '(MULABS in PLATON; Spek, 2003)'
_exptl_crystal_colour colourless
_exptl_crystal_density_diffrn 2.961
_exptl_crystal_description prism
_exptl_crystal_F_000 397.250
_exptl_crystal_size_max 0.15
_exptl_crystal_size_mid 0.14
_exptl_crystal_size_min 0.10
_refine_diff_density_max 2.40
_refine_diff_density_min -2.99
_refine_ls_extinction_method None
_refine_ls_goodness_of_fit_ref 1.0914
_refine_ls_hydrogen_treatment refall
_refine_ls_matrix_type full
_refine_ls_number_parameters 114
_refine_ls_number_reflns 1719
_refine_ls_number_restraints 7
_refine_ls_R_factor_all 0.0448
_refine_ls_R_factor_gt 0.0448
_refine_ls_shift/su_max 0.0019
_refine_ls_structure_factor_coef F
_refine_ls_weighting_details
;
Method, part 1, Chebychev polynomial, [Watkin (1994). Acta Cryst.
A50, 411--437; Prince,
(1982). Mathematical Techniques in Crystallography and Materials
Science. Springer-Verlag: New York.]
[weight] = 1.0/[A~0~*T~0~(x)+A~1~*T~1~(x) ... +A~n-1~]*T~n-1~(x)]
where A~i~ are the Chebychev coefficients listed below and x= Fcalc/Fmax
Method = Robust Weighting (Prince, 1982)
W = [weight] * [1-(deltaF/6*sigmaF)^2^]^2^
A~i~ are:
4.11 -3.38 2.64
;
_refine_ls_weighting_scheme calc
_refine_ls_wR_factor_all 0.0508
_refine_ls_wR_factor_gt 0.0508
_refine_ls_wR_factor_ref 0.0508
_reflns_number_gt 1719
_reflns_number_total 2787
_reflns_threshold_expression I>3\s(I)
_cod_data_source_file wm2119.cif
_cod_data_source_block I
_cod_depositor_comments
;
The following automatic conversions were performed:
'_symmetry_cell_setting' value 'Triclinic' changed to 'triclinic'
according to '/home/saulius/struct/CIF-dictionaries/cif_core.dic'
dictionary named 'cif_core.dic' version 2.4.1 from 2010-06-29.

Automatic conversion script
Id: cif_fix_enum 1527 2010-12-29 10:47:43Z saulius 

The following automatic conversions were performed:

'_symmetry_cell_setting' value 'Triclinic' changed to 'triclinic'
according to /home/saulius/struct/CIF-dictionaries/cif_core.dic
dictionary named 'cif_core.dic' version 2.4.1 from 2010-06-29.

Automatic conversion script
Id: cif_fix_values 1715 2011-07-08 13:25:40Z adriana 
;
_cod_original_formula_sum 'H6 K2 O10 S0.63 Se0.37 Te1'
_cod_database_code 2214419
_cod_database_fobs_code 2214419

loop_
_symmetry_equiv_pos_as_xyz
x,y,z
-x,-y,-z

loop_
_atom_site_type_symbol
_atom_site_label
_atom_site_fract_x
_atom_site_fract_y
_atom_site_fract_z
_atom_site_U_iso_or_equiv
_atom_site_adp_type
_atom_site_occupancy
Te Te1 0.0000 0.0000 0.0000 0.0150 Uani 1.0000
Te Te2 0.5000 0.0000 0.5000 0.0144 Uani 1.0000
Se Se1 -0.24991(17) 0.46625(17) 0.24814(17) 0.0439 Uani 0.368(7)
S S1 -0.24991(17) 0.46625(17) 0.24814(17) 0.0439 Uani 0.632(7)
K K1 0.1921(4) 0.2576(3) 0.35079(18) 0.0274 Uani 1.0000
K K2 0.4207(4) -0.2342(3) 0.14873(17) 0.0254 Uani 1.0000
O O1 -0.0604(11) -0.0373(10) 0.1399(5) 0.0232 Uani 1.0000
O O2 -0.1770(12) 0.1704(11) 0.0061(5) 0.0251 Uani 1.0000
O O3 0.2905(11) 0.2817(10) 0.0548(6) 0.0269 Uani 1.0000
O O4 0.7680(10) -0.0037(10) 0.4321(5) 0.0250 Uani 1.0000
O O5 0.6055(11) 0.3137(9) 0.4891(5) 0.0215 Uani 1.0000
O O6 0.3083(10) -0.1107(10) 0.3668(5) 0.0233 Uani 1.0000
O O7 -0.1044(11) 0.4714(11) 0.3412(5) 0.0260 Uani 1.0000
O O8 -0.3641(13) 0.6150(12) 0.2807(6) 0.0281 Uani 1.0000
O O9 -0.0842(12) 0.5509(12) 0.1687(6) 0.0312 Uani 1.0000
O O10 -0.4411(12) 0.2270(10) 0.2057(6) 0.0301 Uani 1.0000
H H1 -0.0693 -0.1671 0.1452 0.0436 Uiso 1.0000
H H2 -0.1419 0.2746 0.0589 0.0436 Uiso 1.0000
H H3 0.3657 0.2491 0.0937 0.0436 Uiso 1.0000
H H4 0.7229 -0.1343 0.3896 0.0436 Uiso 1.0000
H H5 0.6985 0.3395 0.4404 0.0436 Uiso 1.0000
H H6 0.1875 -0.2315 0.3702 0.0436 Uiso 1.0000

loop_
_atom_site_aniso_label
_atom_site_aniso_U_11
_atom_site_aniso_U_22
_atom_site_aniso_U_33
_atom_site_aniso_U_12
_atom_site_aniso_U_13
_atom_site_aniso_U_23
Te1 0.01489(9) 0.01533(9) 0.01406(9) 0.00653(9) 0.00131(9) 0.00335(9)
Te2 0.01472(9) 0.01349(9) 0.01512(9) 0.00649(9) 0.00155(9) 0.00350(9)
Se1 0.03752(17) 0.04897(17) 0.03836(17) 0.01470(17) 0.00249(17) 0.00931(17)
S1 0.03752(17) 0.04897(17) 0.03836(17) 0.01470(17) 0.00249(17) 0.00931(17)
K1 0.0242(8) 0.0260(8) 0.0370(11) 0.0156(7) 0.0043(7) 0.0079(7)
K2 0.0244(8) 0.0227(8) 0.0346(10) 0.0146(7) 0.0013(7) 0.0093(7)
O1 0.033(3) 0.025(3) 0.016(3) 0.015(2) 0.007(2) 0.009(2)
O2 0.031(3) 0.028(3) 0.024(3) 0.022(3) 0.000(2) 0.003(2)
O3 0.025(3) 0.016(2) 0.035(4) 0.004(2) -0.007(2) 0.008(2)
O4 0.019(3) 0.020(3) 0.032(3) 0.008(2) 0.008(2) 0.001(2)
O5 0.026(3) 0.013(2) 0.026(3) 0.009(2) 0.006(2) 0.006(2)
O6 0.024(3) 0.019(3) 0.020(3) 0.004(2) -0.004(2) 0.006(2)
O7 0.023(3) 0.031(3) 0.028(3) 0.011(2) 0.000(2) 0.017(3)
O8 0.036(4) 0.032(3) 0.029(4) 0.029(3) 0.006(3) 0.001(3)
O9 0.032(3) 0.030(3) 0.033(4) 0.013(3) 0.006(3) 0.012(3)
O10 0.031(3) 0.016(3) 0.038(4) 0.007(2) -0.005(3) 0.005(2)

loop_
_atom_type_symbol
_atom_type_scat_dispersion_real
_atom_type_scat_dispersion_imag
_atom_type_scat_source
H 0.0000 0.0000 'International Tables Vol C 4.2.6.8 and 6.1.1.4'
K 0.2009 0.2494 'International Tables Vol C 4.2.6.8 and 6.1.1.4'
O 0.0106 0.0060 'International Tables Vol C 4.2.6.8 and 6.1.1.4'
S 0.1246 0.1234 'International Tables Vol C 4.2.6.8 and 6.1.1.4'
Se -0.0929 2.2259 'International Tables Vol C 4.2.6.8 and 6.1.1.4'
Te -0.5308 1.6751 'International Tables Vol C 4.2.6.8 and 6.1.1.4'

loop_
_geom_angle_atom_site_label_1
_geom_angle_atom_site_label_2
_geom_angle_atom_site_label_3
_geom_angle_site_symmetry_1
_geom_angle_site_symmetry_3
_geom_angle
_geom_angle_publ_flag
O1 Te1 O3 2_555 2_555 89.9(3) ?
O1 Te1 O2 2_555 2_555 91.2(3) ?
O3 Te1 O2 2_555 2_555 90.4(3) ?
O1 Te1 O1 2_555 . 179.994 no
O3 Te1 O1 2_555 . 90.1(3) ?
O2 Te1 O1 2_555 . 88.8(3) ?
O1 Te1 O2 2_555 . 88.8(3) ?
O3 Te1 O2 2_555 . 89.6(3) ?
O2 Te1 O2 2_555 . 179.994 no
O1 Te1 O2 . . 91.2(3) ?
O1 Te1 O3 2_555 . 90.1(3) ?
O3 Te1 O3 2_555 . 179.994 no
O2 Te1 O3 2_555 . 89.6(3) ?
O1 Te1 O3 . . 89.9(3) ?
O2 Te1 O3 . . 90.4(3) ?
O6 Te2 O5 2_656 2_656 89.6(3) ?
O6 Te2 O4 2_656 2_656 90.4(3) ?
O5 Te2 O4 2_656 2_656 90.0(3) ?
O6 Te2 O4 2_656 . 89.6(3) ?
O5 Te2 O4 2_656 . 90.0(3) ?
O4 Te2 O4 2_656 . 179.994 no
O6 Te2 O5 2_656 . 90.4(3) ?
O5 Te2 O5 2_656 . 179.994 no
O4 Te2 O5 2_656 . 90.0(3) ?
O4 Te2 O5 . . 90.0(3) ?
O6 Te2 O6 2_656 . 179.994 no
O5 Te2 O6 2_656 . 90.4(3) ?
O4 Te2 O6 2_656 . 89.6(3) ?
O4 Te2 O6 . . 90.4(3) ?
O5 Te2 O6 . . 89.6(3) ?
O7 X1 O8 . . 109.8(4) ?
O7 X1 O9 . . 108.3(4) ?
O8 X1 O9 . . 110.1(4) ?
O7 X1 O10 . . 109.3(4) ?
O8 X1 O10 . . 108.4(4) ?
O9 X1 O10 . . 111.0(4) ?
Te1 O1 H1 . . 109.426 no
Te1 O2 H2 . . 114.986 no
Te1 O3 H3 . . 105.734 no
Te2 O4 H4 . . 109.438 no
Te2 O5 H5 . . 108.396 no
Te2 O6 H6 . . 106.016 no

loop_
_geom_bond_atom_site_label_1
_geom_bond_atom_site_label_2
_geom_bond_site_symmetry_2
_geom_bond_distance
_geom_bond_publ_flag
Te1 O1 2_555 1.920(6) yes
Te1 O3 2_555 1.915(6) yes
Te1 O2 2_555 1.900(6) yes
Te1 O1 . 1.920(6) yes
Te1 O2 . 1.900(6) yes
Te1 O3 . 1.915(6) yes
Te2 O6 2_656 1.921(6) yes
Te2 O5 2_656 1.919(5) yes
Te2 O4 2_656 1.905(6) yes
Te2 O4 . 1.905(6) yes
Te2 O5 . 1.919(5) yes
Te2 O6 . 1.921(6) yes
X1 O7 . 1.508(6) yes
X1 O8 . 1.460(7) yes
X1 O9 . 1.482(7) yes
X1 O10 . 1.473(6) yes
O1 H1 . 0.857 no
O2 H2 . 0.817 no
O3 H3 . 0.817 no
O4 H4 . 0.848 no
O5 H5 . 0.856 no
O6 H6 . 0.826 no
K1 O4 1_455 2.792(6) yes
K1 O7 . 2.815(6) yes
K1 O5 2_666 2.889(6) yes
K1 O6 . 2.897(6) yes
K1 O1 . 2.984(7) yes
K1 O5 . 2.990(6) yes
K1 O8 1_655 3.022(8) yes
K1 O10 1_655 3.032(8) yes
K2 O10 1_655 2.709(6) yes
K2 O2 2_555 2.751(6) yes
K2 O8 1_645 2.786(8) yes
K2 O9 1_545 2.852(7) yes
K2 O1 1_655 2.908(7) yes
K2 O3 1_545 2.915(6) yes
K2 O6 . 2.984(7) yes
K2 O3 2_655 3.267(8) yes

loop_
_geom_hbond_atom_site_label_D
_geom_hbond_atom_site_label_H
_geom_hbond_atom_site_label_A
_geom_hbond_site_symmetry_A
_geom_hbond_distance_DH
_geom_hbond_distance_HA
_geom_hbond_distance_DA
_geom_hbond_angle_DHA
_geom_hbond_publ_flag
O1 H1 O9 1_545 0.857(6) 1.924(7) 2.780(9) 175.6(5) yes
O2 H2 O9 . 0.817(6) 1.967(7) 2.773(10) 168.7(5) yes
O3 H3 O10 1_655 0.817(6) 1.972(7) 2.778(9) 169.1(5) yes
O4 H4 O8 1_645 0.848(6) 1.815(7) 2.654(9) 169.7(5) yes
O5 H5 O7 1_655 0.856(6) 1.868(6) 2.701(9) 164.3(4) yes
O6 H6 O7 1_545 0.826(6) 1.946(6) 2.755(8) 166.0(5) yes
